data_7705883
loop_
_publ_author_name
'Li, Ang'
'Chamoreau, Lise-Marie'
'Baptiste, Beno\^it'
'Li, Yanling'
'Journaux, Yves'
'Lisnard, Laurent'

_publ_section_title
;
 Solvothermal synthesis, structure and magnetic properties of
 heterometallic coordination polymers based on a phenolato-oxamato
 co-bidentate-tridentate ligand.
;
_journal_issue 2
_journal_name_full 'Dalton transactions (Cambridge, England : 2003)'
_journal_page_first 681
_journal_page_last 688
_journal_paper_doi 10.1039/d0dt03269g
_journal_volume 50
_journal_year 2021
_chemical_formula_moiety 'C16 H21 Co Cu N3 O8'
_chemical_formula_sum 'C16 H21 Co Cu N3 O8'
_chemical_formula_weight 505.83
_space_group_crystal_system monoclinic
_space_group_IT_number 14
_space_group_name_Hall '-P 2ybc'
_space_group_name_H-M_alt 'P 1 21/c 1'
_atom_sites_solution_hydrogens geom
_atom_sites_solution_primary dual-space
_atom_sites_solution_secondary difmap
_audit_creation_date 2019-03-25
_audit_creation_method
;
Olex2 1.2
(compiled 2018.05.29 svn.r3508 for OlexSys, GUI svn.r5506)
;
_audit_update_record
;
2020-11-19 deposited with the CCDC.	2020-11-27 downloaded from the CCDC.
;
_cell_angle_alpha 90
_cell_angle_beta 98.2040(10)
_cell_angle_gamma 90
_cell_formula_units_Z 4
_cell_length_a 15.3056(4)
_cell_length_b 8.3802(2)
_cell_length_c 15.8983(4)
_cell_measurement_reflns_used 9422
_cell_measurement_temperature 200
_cell_measurement_theta_max 67.68
_cell_measurement_theta_min 5.62
_cell_volume 2018.31(9)
_computing_cell_refinement 'SAINT (BRUKER)'
_computing_data_collection 'APEX2 (BRUKER)'
_computing_data_reduction 'SAINT (BRUKER)'
_computing_molecular_graphics 'Olex2 (Dolomanov et al., 2009)'
_computing_publication_material 'Olex2 (Dolomanov et al., 2009)'
_computing_structure_refinement 'ShelXL (Sheldrick, 2015)'
_computing_structure_solution 'ShelXT (Sheldrick, 2015)'
_diffrn_ambient_temperature 200
_diffrn_measured_fraction_theta_full 0.998
_diffrn_measured_fraction_theta_max 0.997
_diffrn_measurement_device_type 'Bruker APEX-II CCD'
_diffrn_measurement_method '\f and \w scans'
_diffrn_radiation_monochromator graphite
_diffrn_radiation_type CuK\a
_diffrn_radiation_wavelength 1.54178
_diffrn_reflns_av_R_equivalents 0.0336
_diffrn_reflns_av_unetI/netI 0.0203
_diffrn_reflns_Laue_measured_fraction_full 0.998
_diffrn_reflns_Laue_measured_fraction_max 0.997
_diffrn_reflns_limit_h_max 18
_diffrn_reflns_limit_h_min -18
_diffrn_reflns_limit_k_max 8
_diffrn_reflns_limit_k_min -10
_diffrn_reflns_limit_l_max 18
_diffrn_reflns_limit_l_min -19
_diffrn_reflns_number 27128
_diffrn_reflns_point_group_measured_fraction_full 0.998
_diffrn_reflns_point_group_measured_fraction_max 0.997
_diffrn_reflns_theta_full 67.679
_diffrn_reflns_theta_max 67.725
_diffrn_reflns_theta_min 5.841
_diffrn_source micro-focus
_diffrn_standards_number 0
_exptl_absorpt_coefficient_mu 8.180
_exptl_absorpt_correction_T_max 0.7530
_exptl_absorpt_correction_T_min 0.4152
_exptl_absorpt_correction_type multi-scan
_exptl_absorpt_process_details
;
SADABS-2014/5 (Bruker,2014/5) was used for absorption 
correction. wR2(int) was 0.1084 before and 0.0449 after 
correction. The Ratio of minimum to maximum transmission is 0.5514. 
The \l/2 correction factor is 0.00150.
;
_exptl_crystal_colour green
_exptl_crystal_colour_primary green
_exptl_crystal_density_diffrn 1.665
_exptl_crystal_description prism
_exptl_crystal_F_000 1032
_exptl_crystal_preparation 'Magnetic properties'
_exptl_crystal_recrystallization_method 'Re-crystallisation from solvent'
_exptl_crystal_size_max 0.15
_exptl_crystal_size_mid 0.12
_exptl_crystal_size_min 0.08
_refine_diff_density_max 0.338
_refine_diff_density_min -0.547
_refine_diff_density_rms 0.061
_refine_ls_extinction_method none
_refine_ls_goodness_of_fit_ref 1.018
_refine_ls_hydrogen_treatment constr
_refine_ls_matrix_type full
_refine_ls_number_parameters 267
_refine_ls_number_reflns 3637
_refine_ls_number_restraints 0
_refine_ls_restrained_S_all 1.018
_refine_ls_R_factor_all 0.0273
_refine_ls_R_factor_gt 0.0267
_refine_ls_shift/su_max 0.001
_refine_ls_shift/su_mean 0.000
_refine_ls_structure_factor_coef Fsqd
_refine_ls_weighting_details 'w=1/[\s^2^(Fo^2^)+(0.0456P)^2^+1.2413P] where P=(Fo^2^+2Fc^2^)/3'
_refine_ls_weighting_scheme calc
_refine_ls_wR_factor_gt 0.0714
_refine_ls_wR_factor_ref 0.0719
_reflns_Friedel_coverage 0.000
_reflns_number_gt 3541
_reflns_number_total 3637
_reflns_threshold_expression 'I > 2\s(I)'
_cod_data_source_file d0dt03269g2.cif
_cod_data_source_block al_st4f_0m
_cod_depositor_comments 'Adding full bibliography for 7705883--7705885.cif.'
_cod_database_code 7705883
_shelx_shelxl_version_number 2014/7
_shelx_space_group_comment
;
The symmetry employed for this shelxl refinement is uniquely defined
by the following loop, which should always be used as a source of
symmetry information in preference to the above space-group names.
They are only intended as comments.
;
_olex2_refinement_description
;
1. Fixed Uiso
 At 1.2 times of:
  All C(H) groups
 At 1.5 times of:
  All C(H,H,H) groups
2.a Aromatic/amide H refined with riding coordinates:
 C4(H4), C5(H5), C6(H6), C7(H7), C11(H11), C14(H14)
2.b Idealised Me refined as rotating group:
 C10(H10A,H10B,H10C), C12(H12A,H12B,H12C), C13(H13A,H13B,H13C), C15(H15A,H15B,
 H15C), C16(H16A,H16B,H16C)
;
_olex2_submission_special_instructions 'No special instructions were received'

loop_
_space_group_symop_operation_xyz
'x, y, z'
'-x, y+1/2, -z+1/2'
'-x, -y, -z'
'x, -y-1/2, z-1/2'

loop_
_atom_site_label
_atom_site_type_symbol
_atom_site_fract_x
_atom_site_fract_y
_atom_site_fract_z
_atom_site_U_iso_or_equiv
_atom_site_adp_type
_atom_site_occupancy
_atom_site_site_symmetry_order
_atom_site_calc_flag
_atom_site_refinement_flags_posn
_atom_site_refinement_flags_adp
_atom_site_refinement_flags_occupancy
_atom_site_disorder_assembly
_atom_site_disorder_group
Co1 Co 0.22561(2) 0.67035(4) 0.45835(2) 0.01613(10) Uani 1 1 d . . . . .
Cu1 Cu 0.21453(2) 0.88121(3) 0.62260(2) 0.01814(9) Uani 1 1 d . . . . .
O1 O 0.14424(8) 0.95625(16) 0.71227(8) 0.0218(3) Uani 1 1 d . . . . .
O2 O 0.15177(8) 0.94536(16) 0.85334(8) 0.0205(3) Uani 1 1 d . . . . .
O3 O 0.30901(8) 0.79415(17) 0.86526(8) 0.0202(3) Uani 1 1 d . . . . .
O4 O 0.30116(8) 0.78999(16) 0.55617(8) 0.0194(3) Uani 1 1 d . . . . .
O5 O 0.14663(10) 1.00976(17) 0.53891(8) 0.0270(3) Uani 1 1 d . . . . .
O6 O 0.15969(9) 0.87894(16) 0.41815(8) 0.0242(3) Uani 1 1 d . . . . .
O7 O 0.13536(10) 0.63646(17) 0.54742(9) 0.0263(3) Uani 1 1 d . . . . .
O8 O 0.27831(9) 0.44750(17) 0.49735(9) 0.0270(3) Uani 1 1 d . . . . .
N1 N 0.29170(10) 0.79959(19) 0.71749(9) 0.0181(3) Uani 1 1 d . . . . .
N2 N 0.07818(11) 0.4612(2) 0.63418(11) 0.0245(4) Uani 1 1 d . . . . .
N3 N 0.34395(12) 0.2109(2) 0.48010(13) 0.0349(4) Uani 1 1 d . . . . .
C1 C 0.18102(11) 0.9164(2) 0.78593(11) 0.0169(4) Uani 1 1 d . . . . .
C2 C 0.26953(12) 0.8276(2) 0.79262(12) 0.0164(4) Uani 1 1 d . . . . .
C3 C 0.36658(12) 0.7213(2) 0.69626(11) 0.0183(4) Uani 1 1 d . . . . .
C4 C 0.43380(13) 0.6507(2) 0.75159(13) 0.0257(4) Uani 1 1 d . . . . .
H4 H 0.4327 0.6538 0.8112 0.031 Uiso 1 1 calc R . . . .
C5 C 0.50257(13) 0.5757(3) 0.71926(14) 0.0303(5) Uani 1 1 d . . . . .
H5 H 0.5483 0.5254 0.7567 0.036 Uiso 1 1 calc R . . . .
C6 C 0.50482(13) 0.5739(3) 0.63228(14) 0.0293(5) Uani 1 1 d . . . . .
H6 H 0.5522 0.5221 0.6107 0.035 Uiso 1 1 calc R . . . .
C7 C 0.43880(13) 0.6467(3) 0.57644(13) 0.0261(4) Uani 1 1 d . . . . .
H7 H 0.4417 0.6468 0.5172 0.031 Uiso 1 1 calc R . . . .
C8 C 0.36843(12) 0.7196(2) 0.60762(11) 0.0185(4) Uani 1 1 d . . . . .
C9 C 0.13100(12) 0.9896(2) 0.45887(12) 0.0217(4) Uani 1 1 d . . . . .
C10 C 0.07199(16) 1.1130(3) 0.41103(13) 0.0337(5) Uani 1 1 d . . . . .
H10A H 0.1082 1.1933 0.3874 0.051 Uiso 1 1 calc GR . . . .
H10B H 0.0364 1.1648 0.4498 0.051 Uiso 1 1 calc GR . . . .
H10C H 0.0329 1.0614 0.3647 0.051 Uiso 1 1 calc GR . . . .
C11 C 0.11301(14) 0.4999(3) 0.56623(13) 0.0280(4) Uani 1 1 d . . . . .
H11 H 0.1219 0.4162 0.5280 0.034 Uiso 1 1 calc R . . . .
C12 C 0.06199(15) 0.5804(3) 0.69668(13) 0.0292(4) Uani 1 1 d . . . . .
H12A H 0.1068 0.5709 0.7470 0.044 Uiso 1 1 calc GR . . . .
H12B H 0.0033 0.5634 0.7130 0.044 Uiso 1 1 calc GR . . . .
H12C H 0.0649 0.6872 0.6721 0.044 Uiso 1 1 calc GR . . . .
C13 C 0.05677(17) 0.2964(3) 0.65206(17) 0.0400(6) Uani 1 1 d . . . . .
H13A H 0.0742 0.2267 0.6079 0.060 Uiso 1 1 calc GR . . . .
H13B H -0.0069 0.2867 0.6529 0.060 Uiso 1 1 calc GR . . . .
H13C H 0.0886 0.2650 0.7075 0.060 Uiso 1 1 calc GR . . . .
C14 C 0.29946(14) 0.3386(2) 0.45191(14) 0.0270(4) Uani 1 1 d . . . . .
H14 H 0.2823 0.3480 0.3923 0.032 Uiso 1 1 calc R . . . .
C15 C 0.3745(2) 0.1920(3) 0.5702(2) 0.0574(8) Uani 1 1 d . . . . .
H15A H 0.4380 0.2138 0.5816 0.086 Uiso 1 1 calc GR . . . .
H15B H 0.3632 0.0825 0.5875 0.086 Uiso 1 1 calc GR . . . .
H15C H 0.3430 0.2669 0.6025 0.086 Uiso 1 1 calc GR . . . .
C16 C 0.36707(19) 0.0875(3) 0.4225(2) 0.0532(7) Uani 1 1 d . . . . .
H16A H 0.3384 0.1104 0.3647 0.080 Uiso 1 1 calc GR . . . .
H16B H 0.3471 -0.0165 0.4406 0.080 Uiso 1 1 calc GR . . . .
H16C H 0.4312 0.0855 0.4236 0.080 Uiso 1 1 calc GR . . . .

loop_
_atom_site_aniso_label
_atom_site_aniso_U_11
_atom_site_aniso_U_22
_atom_site_aniso_U_33
_atom_site_aniso_U_23
_atom_site_aniso_U_13
_atom_site_aniso_U_12
Co1 0.02179(16) 0.01821(17) 0.00867(16) -0.00095(11) 0.00308(11) -0.00048(11)
Cu1 0.02338(16) 0.02190(17) 0.00867(14) -0.00004(10) 0.00071(10) 0.00561(11)
O1 0.0253(6) 0.0265(7) 0.0130(6) 0.0013(5) 0.0011(5) 0.0080(5)
O2 0.0226(6) 0.0262(7) 0.0132(6) 0.0007(5) 0.0048(5) 0.0039(5)
O3 0.0223(6) 0.0274(7) 0.0104(6) 0.0023(5) 0.0004(5) 0.0034(5)
O4 0.0239(6) 0.0226(7) 0.0114(6) -0.0012(5) 0.0019(5) 0.0015(5)
O5 0.0398(8) 0.0275(8) 0.0124(6) -0.0001(5) 0.0000(5) 0.0112(6)
O6 0.0342(7) 0.0250(7) 0.0126(6) -0.0002(5) 0.0008(5) 0.0065(6)
O7 0.0342(8) 0.0257(7) 0.0207(7) 0.0015(6) 0.0101(6) -0.0037(6)
O8 0.0346(8) 0.0233(7) 0.0225(7) 0.0005(6) 0.0023(6) 0.0022(6)
N1 0.0207(7) 0.0217(8) 0.0120(7) -0.0005(6) 0.0028(6) 0.0029(6)
N2 0.0295(8) 0.0192(8) 0.0270(9) 0.0016(7) 0.0116(7) -0.0014(7)
N3 0.0344(10) 0.0223(9) 0.0474(12) 0.0023(8) 0.0039(8) 0.0011(8)
C1 0.0194(8) 0.0155(9) 0.0153(9) -0.0006(7) 0.0005(7) -0.0012(7)
C2 0.0190(9) 0.0145(9) 0.0154(9) 0.0006(6) 0.0017(7) -0.0011(7)
C3 0.0195(8) 0.0189(9) 0.0167(9) -0.0010(7) 0.0030(7) -0.0002(7)
C4 0.0261(10) 0.0305(11) 0.0197(10) -0.0004(8) 0.0010(8) 0.0046(8)
C5 0.0237(10) 0.0337(12) 0.0322(11) -0.0008(9) -0.0008(8) 0.0090(9)
C6 0.0207(9) 0.0321(11) 0.0360(12) -0.0090(9) 0.0078(8) 0.0033(8)
C7 0.0265(10) 0.0310(11) 0.0221(10) -0.0083(8) 0.0084(8) -0.0025(8)
C8 0.0203(8) 0.0186(9) 0.0166(9) -0.0021(7) 0.0024(7) -0.0031(7)
C9 0.0249(9) 0.0231(10) 0.0166(9) 0.0016(7) 0.0013(7) -0.0002(8)
C10 0.0471(13) 0.0324(12) 0.0189(10) 0.0024(9) -0.0045(9) 0.0136(10)
C11 0.0337(11) 0.0255(11) 0.0270(11) -0.0048(8) 0.0120(9) -0.0049(9)
C12 0.0373(11) 0.0259(11) 0.0264(11) -0.0027(8) 0.0116(9) -0.0037(9)
C13 0.0525(14) 0.0195(11) 0.0540(15) 0.0029(10) 0.0289(12) -0.0009(10)
C14 0.0293(10) 0.0245(11) 0.0274(11) 0.0014(8) 0.0044(8) -0.0017(8)
C15 0.072(2) 0.0339(14) 0.0576(18) 0.0143(13) -0.0206(15) -0.0007(13)
C16 0.0553(16) 0.0286(13) 0.079(2) -0.0072(13) 0.0209(15) 0.0044(12)

loop_
_atom_type_symbol
_atom_type_description
_atom_type_scat_dispersion_real
_atom_type_scat_dispersion_imag
_atom_type_scat_source
C C 0.0181 0.0091 'International Tables Vol C Tables 4.2.6.8 and 6.1.1.4'
H H 0.0000 0.0000 'International Tables Vol C Tables 4.2.6.8 and 6.1.1.4'
N N 0.0311 0.0180 'International Tables Vol C Tables 4.2.6.8 and 6.1.1.4'
O O 0.0492 0.0322 'International Tables Vol C Tables 4.2.6.8 and 6.1.1.4'
Co Co -2.3653 3.6143 'International Tables Vol C Tables 4.2.6.8 and 6.1.1.4'
Cu Cu -1.9646 0.5888 'International Tables Vol C Tables 4.2.6.8 and 6.1.1.4'

loop_
_geom_angle_atom_site_label_1
_geom_angle_atom_site_label_2
_geom_angle_atom_site_label_3
_geom_angle
_geom_angle_site_symmetry_1
_geom_angle_site_symmetry_3
_geom_angle_publ_flag
O2 Co1 O7 98.01(5) 4_575 . ?
O3 Co1 O2 79.59(5) 4_575 4_575 ?
O3 Co1 O7 176.96(5) 4_575 . ?
O4 Co1 O2 176.88(5) . 4_575 ?
O4 Co1 O3 97.49(5) . 4_575 ?
O4 Co1 O6 91.06(5) . . ?
O4 Co1 O7 84.87(5) . . ?
O4 Co1 O8 93.41(5) . . ?
O6 Co1 O2 87.79(5) . 4_575 ?
O6 Co1 O3 88.94(5) . 4_575 ?
O6 Co1 O7 89.10(6) . . ?
O6 Co1 O8 173.60(6) . . ?
O8 Co1 O2 87.98(5) . 4_575 ?
O8 Co1 O3 95.02(6) . 4_575 ?
O8 Co1 O7 86.74(6) . . ?
O4 Cu1 O1 167.41(5) . . ?
O5 Cu1 O1 91.41(6) . . ?
O5 Cu1 O4 100.83(6) . . ?
O5 Cu1 N1 166.53(7) . . ?
N1 Cu1 O1 83.37(6) . . ?
N1 Cu1 O4 84.04(6) . . ?
C1 O1 Cu1 111.17(11) . . ?
C1 O2 Co1 111.96(11) . 4_576 ?
C2 O3 Co1 110.72(11) . 4_576 ?
Cu1 O4 Co1 104.24(6) . . ?
C8 O4 Co1 122.68(11) . . ?
C8 O4 Cu1 110.97(10) . . ?
C9 O5 Cu1 129.08(13) . . ?
C9 O6 Co1 131.24(12) . . ?
C11 O7 Co1 120.58(13) . . ?
C14 O8 Co1 127.43(14) . . ?
C2 N1 Cu1 116.50(13) . . ?
C2 N1 C3 129.08(16) . . ?
C3 N1 Cu1 114.38(11) . . ?
C11 N2 C12 121.42(17) . . ?
C11 N2 C13 121.63(18) . . ?
C12 N2 C13 116.92(17) . . ?
C14 N3 C15 120.3(2) . . ?
C14 N3 C16 121.7(2) . . ?
C15 N3 C16 118.0(2) . . ?
O1 C1 C2 117.51(16) . . ?
O2 C1 O1 125.27(16) . . ?
O2 C1 C2 117.22(16) . . ?
O3 C2 N1 130.23(17) . . ?
O3 C2 C1 118.39(16) . . ?
N1 C2 C1 111.38(15) . . ?
N1 C3 C8 112.18(16) . . ?
C4 C3 N1 127.18(17) . . ?
C4 C3 C8 120.64(17) . . ?
C3 C4 H4 120.3 . . ?
C5 C4 C3 119.48(19) . . ?
C5 C4 H4 120.3 . . ?
C4 C5 H5 119.9 . . ?
C4 C5 C6 120.15(19) . . ?
C6 C5 H5 119.9 . . ?
C5 C6 H6 119.6 . . ?
C7 C6 C5 120.87(18) . . ?
C7 C6 H6 119.6 . . ?
C6 C7 H7 120.1 . . ?
C6 C7 C8 119.73(19) . . ?
C8 C7 H7 120.1 . . ?
O4 C8 C3 118.42(16) . . ?
O4 C8 C7 122.46(17) . . ?
C7 C8 C3 119.12(18) . . ?
O5 C9 C10 115.29(18) . . ?
O6 C9 O5 126.08(18) . . ?
O6 C9 C10 118.63(17) . . ?
C9 C10 H10A 109.5 . . ?
C9 C10 H10B 109.5 . . ?
C9 C10 H10C 109.5 . . ?
H10A C10 H10B 109.5 . . ?
H10A C10 H10C 109.5 . . ?
H10B C10 H10C 109.5 . . ?
O7 C11 N2 125.73(19) . . ?
O7 C11 H11 117.1 . . ?
N2 C11 H11 117.1 . . ?
N2 C12 H12A 109.5 . . ?
N2 C12 H12B 109.5 . . ?
N2 C12 H12C 109.5 . . ?
H12A C12 H12B 109.5 . . ?
H12A C12 H12C 109.5 . . ?
H12B C12 H12C 109.5 . . ?
N2 C13 H13A 109.5 . . ?
N2 C13 H13B 109.5 . . ?
N2 C13 H13C 109.5 . . ?
H13A C13 H13B 109.5 . . ?
H13A C13 H13C 109.5 . . ?
H13B C13 H13C 109.5 . . ?
O8 C14 N3 124.7(2) . . ?
O8 C14 H14 117.7 . . ?
N3 C14 H14 117.7 . . ?
N3 C15 H15A 109.5 . . ?
N3 C15 H15B 109.5 . . ?
N3 C15 H15C 109.5 . . ?
H15A C15 H15B 109.5 . . ?
H15A C15 H15C 109.5 . . ?
H15B C15 H15C 109.5 . . ?
N3 C16 H16A 109.5 . . ?
N3 C16 H16B 109.5 . . ?
N3 C16 H16C 109.5 . . ?
H16A C16 H16B 109.5 . . ?
H16A C16 H16C 109.5 . . ?
H16B C16 H16C 109.5 . . ?

loop_
_geom_bond_atom_site_label_1
_geom_bond_atom_site_label_2
_geom_bond_distance
_geom_bond_site_symmetry_2
_geom_bond_publ_flag
Co1 O2 2.1133(13) 4_575 ?
Co1 O3 2.1089(13) 4_575 ?
Co1 O4 2.0611(13) . ?
Co1 O6 2.0731(14) . ?
Co1 O7 2.1335(14) . ?
Co1 O8 2.0930(14) . ?
Cu1 O1 2.0058(13) . ?
Cu1 O4 1.9639(13) . ?
Cu1 O5 1.9016(13) . ?
Cu1 N1 1.9053(15) . ?
O1 C1 1.269(2) . ?
O2 Co1 2.1133(13) 4_576 ?
O2 C1 1.243(2) . ?
O3 Co1 2.1089(13) 4_576 ?
O3 C2 1.256(2) . ?
O4 C8 1.355(2) . ?
O5 C9 1.272(2) . ?
O6 C9 1.246(2) . ?
O7 C11 1.243(3) . ?
O8 C14 1.235(3) . ?
N1 C2 1.309(2) . ?
N1 C3 1.403(2) . ?
N2 C11 1.312(3) . ?
N2 C12 1.455(3) . ?
N2 C13 1.457(3) . ?
N3 C14 1.313(3) . ?
N3 C15 1.451(3) . ?
N3 C16 1.458(3) . ?
C1 C2 1.536(2) . ?
C3 C4 1.387(3) . ?
C3 C8 1.414(3) . ?
C4 H4 0.9500 . ?
C4 C5 1.386(3) . ?
C5 H5 0.9500 . ?
C5 C6 1.388(3) . ?
C6 H6 0.9500 . ?
C6 C7 1.388(3) . ?
C7 H7 0.9500 . ?
C7 C8 1.390(3) . ?
C9 C10 1.506(3) . ?
C10 H10A 0.9800 . ?
C10 H10B 0.9800 . ?
C10 H10C 0.9800 . ?
C11 H11 0.9500 . ?
C12 H12A 0.9800 . ?
C12 H12B 0.9800 . ?
C12 H12C 0.9800 . ?
C13 H13A 0.9800 . ?
C13 H13B 0.9800 . ?
C13 H13C 0.9800 . ?
C14 H14 0.9500 . ?
C15 H15A 0.9800 . ?
C15 H15B 0.9800 . ?
C15 H15C 0.9800 . ?
C16 H16A 0.9800 . ?
C16 H16B 0.9800 . ?
C16 H16C 0.9800 . ?
